data_4071996
loop_
_publ_author_name
'Chen, Jinhui'
'Kampf, Jeff W.'
'Ashe, Arthur J.'

_publ_section_title
;
 Syntheses and Structures of 6,13-Dihydro-6,13-diborapentacenes:
 \p-Stacking in Heterocyclic Analogues of Pentacene
;
_journal_issue 15
_journal_name_full Organometallics
_journal_page_first 3639
_journal_paper_doi 10.1021/om8005068
_journal_volume 27
_journal_year 2008
_chemical_formula_moiety 'C20 H12 B2 Br2'
_chemical_formula_sum 'C20 H12 B2 Br2'
_chemical_formula_weight 433.74
_chemical_name_systematic
;
 ?
;
_space_group_IT_number 14
_symmetry_cell_setting monoclinic
_symmetry_space_group_name_Hall '-P 2ybc'
_symmetry_space_group_name_H-M 'P 1 21/c 1'
_atom_sites_solution_hydrogens geom
_atom_sites_solution_primary direct
_atom_sites_solution_secondary difmap
_audit_creation_method SHELXL-97
_cell_angle_alpha 90.00
_cell_angle_beta 92.275(5)
_cell_angle_gamma 90.00
_cell_formula_units_Z 2
_cell_length_a 3.9318(15)
_cell_length_b 19.055(7)
_cell_length_c 10.609(4)
_cell_measurement_reflns_used 9239
_cell_measurement_temperature 123(2)
_cell_measurement_theta_max 23.32
_cell_measurement_theta_min 2.20
_cell_volume 794.2(5)
_computing_cell_refinement 'Bruker SMART'
_computing_data_collection 'Bruker SMART'
_computing_data_reduction 'Bruker SHELXTL'
_computing_molecular_graphics 'Bruker SHELXTL'
_computing_publication_material 'Bruker SHELXTL'
_computing_structure_refinement 'Bruker SHELXTL'
_computing_structure_solution 'Bruker SHELXTL'
_diffrn_ambient_temperature 123(2)
_diffrn_measured_fraction_theta_full 0.995
_diffrn_measured_fraction_theta_max 0.995
_diffrn_measurement_device_type 'CCD area detector'
_diffrn_measurement_method 'phi and omega scans'
_diffrn_radiation_monochromator graphite
_diffrn_radiation_source 'fine-focus sealed tube'
_diffrn_radiation_type MoK\a
_diffrn_radiation_wavelength 0.71073
_diffrn_reflns_av_R_equivalents 0.0334
_diffrn_reflns_av_sigmaI/netI 0.0175
_diffrn_reflns_limit_h_max 5
_diffrn_reflns_limit_h_min -5
_diffrn_reflns_limit_k_max 25
_diffrn_reflns_limit_k_min -25
_diffrn_reflns_limit_l_max 14
_diffrn_reflns_limit_l_min -14
_diffrn_reflns_number 15304
_diffrn_reflns_theta_full 28.40
_diffrn_reflns_theta_max 28.40
_diffrn_reflns_theta_min 2.20
_exptl_absorpt_coefficient_mu 5.100
_exptl_absorpt_correction_T_max 0.5354
_exptl_absorpt_correction_T_min 0.1498
_exptl_absorpt_correction_type multi-scan
_exptl_absorpt_process_details
;
  Blessing, R. Acta Cryst. (1995) A51 33-38.
  Sheldrick, G.  SADABS (Version 2.10) Bruker/Siemens area
  detector absorption and other corrections, University of
  Gottingen, Germany 2003.
;
_exptl_crystal_colour yellow
_exptl_crystal_density_diffrn 1.814
_exptl_crystal_density_method 'not measured'
_exptl_crystal_description needle
_exptl_crystal_F_000 424
_exptl_crystal_size_max 0.60
_exptl_crystal_size_mid 0.16
_exptl_crystal_size_min 0.14
_refine_diff_density_max 0.402
_refine_diff_density_min -0.245
_refine_diff_density_rms 0.063
_refine_ls_extinction_method none
_refine_ls_goodness_of_fit_ref 1.042
_refine_ls_hydrogen_treatment constr
_refine_ls_matrix_type full
_refine_ls_number_parameters 109
_refine_ls_number_reflns 1979
_refine_ls_number_restraints 0
_refine_ls_restrained_S_all 1.042
_refine_ls_R_factor_all 0.0209
_refine_ls_R_factor_gt 0.0182
_refine_ls_shift/su_max 0.003
_refine_ls_shift/su_mean 0.000
_refine_ls_structure_factor_coef Fsqd
_refine_ls_weighting_details 'calc w=1/[\s^2^(Fo^2^)+(0.0198P)^2^+0.6795P] where P=(Fo^2^+2Fc^2^)/3'
_refine_ls_weighting_scheme calc
_refine_ls_wR_factor_gt 0.0461
_refine_ls_wR_factor_ref 0.0472
_reflns_number_gt 1813
_reflns_number_total 1979
_reflns_threshold_expression >2sigma(I)
_cod_data_source_file om8005068-file002.cif
_cod_data_source_block cj240
_cod_depositor_comments
;
The following automatic conversions were performed:

'_symmetry_cell_setting' value 'Monoclinic' changed to 'monoclinic'
according to /home/saulius/struct/CIF-dictionaries/cif_core.dic
dictionary named 'cif_core.dic' version 2.4.1 from 2010-06-29.

Automatic conversion script
Id: cif_fix_values 1715 2011-07-08 13:25:40Z adriana 
;
_cod_original_sg_symbol_H-M P2(1)/c
_cod_database_code 4071996

loop_
_symmetry_equiv_pos_as_xyz
'x, y, z'
'-x, y+1/2, -z+1/2'
'-x, -y, -z'
'x, -y-1/2, z-1/2'

loop_
_atom_site_label
_atom_site_type_symbol
_atom_site_fract_x
_atom_site_fract_y
_atom_site_fract_z
_atom_site_U_iso_or_equiv
_atom_site_adp_type
_atom_site_occupancy
_atom_site_symmetry_multiplicity
_atom_site_calc_flag
_atom_site_refinement_flags
B1 B 0.4123(4) 0.55425(9) 0.09084(17) 0.0143(3) Uani 1 1 d .
Br1 Br 0.30718(4) 0.628223(8) 0.210264(14) 0.01744(6) Uani 1 1 d .
C1 C 0.3120(4) 0.56587(8) -0.05025(15) 0.0141(3) Uani 1 1 d .
C2 C 0.1400(4) 0.62499(8) -0.09366(15) 0.0154(3) Uani 1 1 d .
H2A H 0.0787 0.6597 -0.0345 0.018 Uiso 1 1 calc R
C3 C 0.0515(4) 0.63578(8) -0.22356(16) 0.0153(3) Uani 1 1 d .
C4 C -0.1283(4) 0.69591(8) -0.26733(16) 0.0176(3) Uani 1 1 d .
H4A H -0.1948 0.7306 -0.2089 0.021 Uiso 1 1 calc R
C5 C -0.2077(4) 0.70458(8) -0.39380(16) 0.0192(3) Uani 1 1 d .
H5A H -0.3299 0.7450 -0.4220 0.023 Uiso 1 1 calc R
C6 C -0.1084(4) 0.65369(9) -0.48197(16) 0.0189(3) Uani 1 1 d .
H6A H -0.1626 0.6603 -0.5692 0.023 Uiso 1 1 calc R
C7 C 0.0661(4) 0.59475(8) -0.44226(15) 0.0176(3) Uani 1 1 d .
H7A H 0.1326 0.5610 -0.5024 0.021 Uiso 1 1 calc R
C8 C 0.1482(4) 0.58383(8) -0.31201(15) 0.0148(3) Uani 1 1 d .
C9 C 0.3219(4) 0.52305(8) -0.26698(15) 0.0152(3) Uani 1 1 d .
H9A H 0.3852 0.4884 -0.3260 0.018 Uiso 1 1 calc R
C10 C 0.4029(4) 0.51227(8) -0.14040(15) 0.0141(3) Uani 1 1 d .

loop_
_atom_site_aniso_label
_atom_site_aniso_U_11
_atom_site_aniso_U_22
_atom_site_aniso_U_33
_atom_site_aniso_U_23
_atom_site_aniso_U_13
_atom_site_aniso_U_12
B1 0.0138(8) 0.0142(7) 0.0149(8) -0.0018(6) 0.0022(6) -0.0012(6)
Br1 0.02112(9) 0.01571(9) 0.01541(9) -0.00312(6) -0.00023(6) 0.00352(6)
C1 0.0136(7) 0.0136(7) 0.0151(7) -0.0008(5) 0.0007(6) -0.0014(5)
C2 0.0166(7) 0.0147(7) 0.0148(7) -0.0009(6) 0.0009(6) 0.0002(5)
C3 0.0149(7) 0.0143(7) 0.0166(7) 0.0012(6) 0.0006(6) -0.0022(5)
C4 0.0190(8) 0.0148(7) 0.0191(8) 0.0003(6) 0.0002(6) -0.0003(6)
C5 0.0192(8) 0.0162(7) 0.0219(8) 0.0040(6) -0.0012(6) 0.0007(6)
C6 0.0206(8) 0.0197(8) 0.0164(8) 0.0034(6) -0.0016(6) -0.0020(6)
C7 0.0200(8) 0.0171(7) 0.0158(7) -0.0002(6) 0.0003(6) -0.0009(6)
C8 0.0144(7) 0.0145(7) 0.0155(7) 0.0011(6) 0.0000(6) -0.0018(5)
C9 0.0165(7) 0.0141(7) 0.0150(7) -0.0014(5) 0.0012(6) -0.0002(5)
C10 0.0137(7) 0.0128(7) 0.0160(7) -0.0003(5) 0.0005(6) -0.0007(5)

loop_
_atom_type_symbol
_atom_type_description
_atom_type_scat_dispersion_real
_atom_type_scat_dispersion_imag
_atom_type_scat_source
C C 0.0033 0.0016 'International Tables Vol C Tables 4.2.6.8 and 6.1.1.4'
H H 0.0000 0.0000 'International Tables Vol C Tables 4.2.6.8 and 6.1.1.4'
B B 0.0013 0.0007 'International Tables Vol C Tables 4.2.6.8 and 6.1.1.4'
Br Br -0.2901 2.4595 'International Tables Vol C Tables 4.2.6.8 and 6.1.1.4'

loop_
_geom_angle_atom_site_label_1
_geom_angle_atom_site_label_2
_geom_angle_atom_site_label_3
_geom_angle
_geom_angle_site_symmetry_1
_geom_angle_site_symmetry_3
C10 B1 C1 123.04(14) 3_665 .
C10 B1 Br1 118.77(12) 3_665 .
C1 B1 Br1 118.18(12) . .
C2 C1 C10 118.87(14) . .
C2 C1 B1 122.72(14) . .
C10 C1 B1 118.41(13) . .
C1 C2 C3 122.53(14) . .
C4 C3 C2 122.32(15) . .
C4 C3 C8 119.27(15) . .
C2 C3 C8 118.41(14) . .
C5 C4 C3 120.56(15) . .
C4 C5 C6 120.36(15) . .
C7 C6 C5 120.38(15) . .
C6 C7 C8 120.60(15) . .
C9 C8 C7 122.33(15) . .
C9 C8 C3 118.86(14) . .
C7 C8 C3 118.81(14) . .
C10 C9 C8 122.54(14) . .
C9 C10 C1 118.77(14) . .
C9 C10 B1 122.69(14) . 3_665
C1 C10 B1 118.54(14) . 3_665

loop_
_geom_bond_atom_site_label_1
_geom_bond_atom_site_label_2
_geom_bond_distance
_geom_bond_site_symmetry_2
B1 C10 1.543(2) 3_665
B1 C1 1.549(2) .
B1 Br1 1.9504(18) .
C1 C2 1.383(2) .
C1 C10 1.454(2) .
C2 C3 1.423(2) .
C3 C4 1.415(2) .
C3 C8 1.426(2) .
C4 C5 1.375(2) .
C5 C6 1.413(2) .
C6 C7 1.374(2) .
C7 C8 1.422(2) .
C8 C9 1.418(2) .
C9 C10 1.383(2) .
C10 B1 1.543(2) 3_665
